data_4088837
loop_
_publ_author_name
'Walewska, Ma\/lgorzata'
'Hlina, Johann'
'Baumgartner, Judith'
'M\"uller, Thomas'
'Marschner, Christoph'

_publ_section_title
;
 Basic Reactivity Pattern of a Cyclic Disilylated Germylene.
;
_journal_issue 16
_journal_name_full Organometallics
_journal_page_first 2728
_journal_page_last 2737
_journal_paper_doi 10.1021/acs.organomet.6b00482
_journal_volume 35
_journal_year 2016
_chemical_formula_sum 'C26 H66 Ge Si10'
_chemical_formula_weight 732.28
_space_group_IT_number 2
_space_group_name_Hall '-P 1'
_space_group_name_H-M_alt 'P -1'
_symmetry_cell_setting triclinic
_symmetry_space_group_name_H-M 'P -1'
_atom_sites_solution_hydrogens geom
_atom_sites_solution_primary direct
_atom_sites_solution_secondary difmap
_audit_creation_method SHELXL-97
_cell_angle_alpha 95.387(4)
_cell_angle_beta 107.925(4)
_cell_angle_gamma 96.425(4)
_cell_formula_units_Z 2
_cell_length_a 11.239(3)
_cell_length_b 12.700(3)
_cell_length_c 16.768(4)
_cell_measurement_reflns_used 7702
_cell_measurement_temperature 100(2)
_cell_measurement_theta_max 52.513
_cell_measurement_theta_min 4.412
_cell_volume 2242.0(10)
_computing_cell_refinement 'Bruker SMART'
_computing_data_collection 'Bruker SMART'
_computing_data_reduction 'Bruker SAINT'
_computing_molecular_graphics 'Bruker SHELXTL'
_computing_publication_material 'Bruker SHELXTL'
_computing_structure_refinement 'SHELXL-97 (Sheldrick, 1997)'
_computing_structure_solution 'SHELXS-97 (Sheldrick, 1990)'
_diffrn_ambient_temperature 100(2)
_diffrn_measured_fraction_theta_full 0.961
_diffrn_measured_fraction_theta_max 0.961
_diffrn_measurement_device_type 'SMART APEX'
_diffrn_measurement_method '\w scans'
_diffrn_radiation_monochromator graphite
_diffrn_radiation_source 'fine-focus sealed tube'
_diffrn_radiation_type MoK\a
_diffrn_radiation_wavelength 0.71073
_diffrn_reflns_av_R_equivalents 0.0339
_diffrn_reflns_av_sigmaI/netI 0.0544
_diffrn_reflns_limit_h_max 14
_diffrn_reflns_limit_h_min -13
_diffrn_reflns_limit_k_max 15
_diffrn_reflns_limit_k_min -15
_diffrn_reflns_limit_l_max 20
_diffrn_reflns_limit_l_min -20
_diffrn_reflns_number 15527
_diffrn_reflns_theta_full 26.32
_diffrn_reflns_theta_max 26.32
_diffrn_reflns_theta_min 1.63
_exptl_absorpt_coefficient_mu 0.965
_exptl_absorpt_correction_T_max 0.9182
_exptl_absorpt_correction_T_min 0.7476
_exptl_absorpt_correction_type multi-scan
_exptl_absorpt_process_details SADABS
_exptl_crystal_colour P-1
_exptl_crystal_density_diffrn 1.085
_exptl_crystal_density_method 'not measured'
_exptl_crystal_description triclinic
_exptl_crystal_F_000 788
_exptl_crystal_size_max 0.32
_exptl_crystal_size_mid 0.14
_exptl_crystal_size_min 0.09
_platon_squeeze_details
;
;
_refine_diff_density_max 1.180
_refine_diff_density_min -0.355
_refine_diff_density_rms 0.099
_refine_ls_extinction_method none
_refine_ls_goodness_of_fit_ref 1.035
_refine_ls_hydrogen_treatment constr
_refine_ls_matrix_type full
_refine_ls_number_parameters 356
_refine_ls_number_reflns 8748
_refine_ls_number_restraints 0
_refine_ls_restrained_S_all 1.035
_refine_ls_R_factor_all 0.0508
_refine_ls_R_factor_gt 0.0417
_refine_ls_shift/su_max 0.001
_refine_ls_shift/su_mean 0.000
_refine_ls_structure_factor_coef Fsqd
_refine_ls_weighting_details 'calc w=1/[\s^2^(Fo^2^)+(0.0552P)^2^+0.4941P] where P=(Fo^2^+2Fc^2^)/3'
_refine_ls_weighting_scheme calc
_refine_ls_wR_factor_gt 0.1024
_refine_ls_wR_factor_ref 0.1063
_reflns_number_gt 7378
_reflns_number_total 8748
_reflns_threshold_expression >2sigma(I)
_cod_data_source_file om6b00482_si_002.cif
_cod_data_source_block 12a_1141j_1141j
_cod_original_cell_volume 2242.0(9)
_cod_original_sg_symbol_H-M P-1
_cod_database_code 4088837

loop_
_symmetry_equiv_pos_as_xyz
'x, y, z'
'-x, -y, -z'

loop_
_atom_site_label
_atom_site_type_symbol
_atom_site_fract_x
_atom_site_fract_y
_atom_site_fract_z
_atom_site_U_iso_or_equiv
_atom_site_adp_type
_atom_site_occupancy
_atom_site_symmetry_multiplicity
_atom_site_calc_flag
_atom_site_refinement_flags
Ge1 Ge 0.88720(2) 0.71758(2) 0.276451(16) 0.01661(9) Uani 1 1 d .
Si1 Si 1.07904(7) 0.76224(6) 0.39278(4) 0.02101(17) Uani 1 1 d .
Si2 Si 0.69435(7) 0.68175(6) 0.31021(4) 0.01919(16) Uani 1 1 d .
Si3 Si 0.52744(7) 0.72140(6) 0.19954(5) 0.02100(16) Uani 1 1 d .
Si4 Si 0.61533(7) 0.76297(6) 0.09363(4) 0.01926(16) Uani 1 1 d .
Si5 Si 0.83704(6) 0.81126(5) 0.15513(4) 0.01738(15) Uani 1 1 d .
Si6 Si 0.93965(7) 0.77680(6) 0.05457(5) 0.02242(17) Uani 1 1 d .
Si7 Si 0.88194(7) 0.99389(6) 0.20934(5) 0.02093(16) Uani 1 1 d .
Si8 Si 0.66249(8) 0.69868(7) 0.44195(5) 0.02779(18) Uani 1 1 d .
Si9 Si 0.91240(7) 0.44856(6) 0.21592(5) 0.02162(17) Uani 1 1 d .
Si10 Si 0.49191(7) 0.24088(6) 0.28272(5) 0.02487(17) Uani 1 1 d .
C1 C 1.0652(3) 0.8790(2) 0.46447(18) 0.0327(7) Uani 1 1 d .
H1A H 0.9940 0.8603 0.4852 0.049 Uiso 1 1 calc R
H1B H 1.0507 0.9403 0.4332 0.049 Uiso 1 1 calc R
H1C H 1.1434 0.8974 0.5125 0.049 Uiso 1 1 calc R
C2 C 1.2204(2) 0.7948(2) 0.35820(18) 0.0290(6) Uani 1 1 d .
H2A H 1.2089 0.8548 0.3252 0.044 Uiso 1 1 calc R
H2B H 1.2304 0.7323 0.3233 0.044 Uiso 1 1 calc R
H2C H 1.2961 0.8146 0.4081 0.044 Uiso 1 1 calc R
C3 C 1.0995(3) 0.6431(2) 0.45121(18) 0.0322(7) Uani 1 1 d .
H3A H 1.1674 0.6633 0.5054 0.048 Uiso 1 1 calc R
H3B H 1.1213 0.5859 0.4173 0.048 Uiso 1 1 calc R
H3C H 1.0205 0.6180 0.4614 0.048 Uiso 1 1 calc R
C4 C 0.3966(3) 0.6037(2) 0.1585(2) 0.0347(7) Uani 1 1 d .
H4A H 0.3581 0.5903 0.2024 0.052 Uiso 1 1 calc R
H4B H 0.4315 0.5402 0.1435 0.052 Uiso 1 1 calc R
H4C H 0.3323 0.6194 0.1083 0.052 Uiso 1 1 calc R
C5 C 0.4608(3) 0.8405(2) 0.23546(19) 0.0286(6) Uani 1 1 d .
H5A H 0.4005 0.8628 0.1864 0.043 Uiso 1 1 calc R
H5B H 0.5298 0.8995 0.2629 0.043 Uiso 1 1 calc R
H5C H 0.4177 0.8208 0.2757 0.043 Uiso 1 1 calc R
C6 C 0.5789(3) 0.6429(2) 0.01041(18) 0.0296(6) Uani 1 1 d .
H6A H 0.4871 0.6215 -0.0132 0.044 Uiso 1 1 calc R
H6B H 0.6180 0.5837 0.0359 0.044 Uiso 1 1 calc R
H6C H 0.6126 0.6610 -0.0348 0.044 Uiso 1 1 calc R
C7 C 0.5358(3) 0.8745(2) 0.04285(18) 0.0295(6) Uani 1 1 d .
H7A H 0.5772 0.8997 0.0031 0.044 Uiso 1 1 calc R
H7B H 0.5426 0.9336 0.0867 0.044 Uiso 1 1 calc R
H7C H 0.4464 0.8479 0.0124 0.044 Uiso 1 1 calc R
C8 C 1.1148(3) 0.8182(3) 0.10125(19) 0.0357(7) Uani 1 1 d .
H8A H 1.1550 0.8008 0.0585 0.054 Uiso 1 1 calc R
H8B H 1.1479 0.7800 0.1497 0.054 Uiso 1 1 calc R
H8C H 1.1331 0.8954 0.1201 0.054 Uiso 1 1 calc R
C9 C 0.8767(3) 0.8537(3) -0.03554(18) 0.0355(7) Uani 1 1 d .
H9A H 0.9135 0.8355 -0.0800 0.053 Uiso 1 1 calc R
H9B H 0.8992 0.9305 -0.0154 0.053 Uiso 1 1 calc R
H9C H 0.7845 0.8352 -0.0583 0.053 Uiso 1 1 calc R
C10 C 0.9104(3) 0.6322(2) 0.0089(2) 0.0375(7) Uani 1 1 d .
H10A H 0.8210 0.6119 -0.0248 0.056 Uiso 1 1 calc R
H10B H 0.9318 0.5882 0.0548 0.056 Uiso 1 1 calc R
H10C H 0.9630 0.6209 -0.0272 0.056 Uiso 1 1 calc R
C11 C 1.0560(3) 1.0403(2) 0.2607(2) 0.0329(7) Uani 1 1 d .
H11A H 1.0697 1.1152 0.2861 0.049 Uiso 1 1 calc R
H11B H 1.0988 1.0339 0.2181 0.049 Uiso 1 1 calc R
H11C H 1.0902 0.9961 0.3048 0.049 Uiso 1 1 calc R
C12 C 0.8228(3) 1.0787(2) 0.12361(19) 0.0336(7) Uani 1 1 d .
H12A H 0.7312 1.0584 0.0971 0.050 Uiso 1 1 calc R
H12B H 0.8649 1.0678 0.0809 0.050 Uiso 1 1 calc R
H12C H 0.8414 1.1542 0.1481 0.050 Uiso 1 1 calc R
C13 C 0.8027(3) 1.0191(2) 0.29136(18) 0.0289(6) Uani 1 1 d .
H13A H 0.8272 1.0939 0.3175 0.043 Uiso 1 1 calc R
H13B H 0.8287 0.9722 0.3349 0.043 Uiso 1 1 calc R
H13C H 0.7107 1.0042 0.2646 0.043 Uiso 1 1 calc R
C14 C 0.7888(4) 0.6430(4) 0.5199(2) 0.0615(12) Uani 1 1 d .
H14A H 0.8703 0.6882 0.5308 0.092 Uiso 1 1 calc R
H14B H 0.7934 0.5703 0.4969 0.092 Uiso 1 1 calc R
H14C H 0.7692 0.6414 0.5728 0.092 Uiso 1 1 calc R
C15 C 0.5054(3) 0.6180(3) 0.4279(2) 0.0378(7) Uani 1 1 d .
H15A H 0.5051 0.5438 0.4055 0.057 Uiso 1 1 calc R
H15B H 0.4384 0.6480 0.3881 0.057 Uiso 1 1 calc R
H15C H 0.4906 0.6199 0.4826 0.057 Uiso 1 1 calc R
C16 C 0.6635(4) 0.8421(3) 0.4798(2) 0.0483(9) Uani 1 1 d .
H16A H 0.6497 0.8477 0.5349 0.072 Uiso 1 1 calc R
H16B H 0.5961 0.8704 0.4390 0.072 Uiso 1 1 calc R
H16C H 0.7454 0.8834 0.4855 0.072 Uiso 1 1 calc R
C17 C 0.7306(2) 0.5441(2) 0.27769(16) 0.0200(5) Uani 1 1 d .
C18 C 0.8356(2) 0.55804(19) 0.25303(15) 0.0193(5) Uani 1 1 d .
C19 C 0.8105(3) 0.3839(2) 0.10767(17) 0.0293(6) Uani 1 1 d .
H19A H 0.7287 0.3512 0.1102 0.044 Uiso 1 1 calc R
H19B H 0.8523 0.3286 0.0871 0.044 Uiso 1 1 calc R
H19C H 0.7971 0.4380 0.0691 0.044 Uiso 1 1 calc R
C20 C 1.0738(3) 0.5064(2) 0.21631(19) 0.0333(7) Uani 1 1 d .
H20A H 1.0676 0.5697 0.1868 0.050 Uiso 1 1 calc R
H20B H 1.1084 0.4530 0.1875 0.050 Uiso 1 1 calc R
H20C H 1.1296 0.5269 0.2748 0.050 Uiso 1 1 calc R
C21 C 0.9305(3) 0.3454(2) 0.29013(18) 0.0322(7) Uani 1 1 d .
H21A H 0.9685 0.3808 0.3485 0.048 Uiso 1 1 calc R
H21B H 0.9853 0.2960 0.2774 0.048 Uiso 1 1 calc R
H21C H 0.8473 0.3056 0.2832 0.048 Uiso 1 1 calc R
C22 C 0.6588(3) 0.4442(2) 0.27831(17) 0.0247(6) Uani 1 1 d .
C23 C 0.5940(3) 0.3633(2) 0.28207(18) 0.0277(6) Uani 1 1 d .
C24 C 0.4772(3) 0.1473(2) 0.18770(19) 0.0377(7) Uani 1 1 d .
H24A H 0.4430 0.1811 0.1369 0.057 Uiso 1 1 calc R
H24B H 0.4201 0.0821 0.1855 0.057 Uiso 1 1 calc R
H24C H 0.5606 0.1291 0.1902 0.057 Uiso 1 1 calc R
C25 C 0.5640(3) 0.1802(3) 0.3798(2) 0.0391(7) Uani 1 1 d .
H25A H 0.6489 0.1664 0.3820 0.059 Uiso 1 1 calc R
H25B H 0.5114 0.1128 0.3787 0.059 Uiso 1 1 calc R
H25C H 0.5696 0.2295 0.4299 0.059 Uiso 1 1 calc R
C26 C 0.3355(3) 0.2779(3) 0.2793(2) 0.0434(8) Uani 1 1 d .
H26A H 0.3458 0.3314 0.3280 0.065 Uiso 1 1 calc R
H26B H 0.2791 0.2141 0.2813 0.065 Uiso 1 1 calc R
H26C H 0.2988 0.3076 0.2269 0.065 Uiso 1 1 calc R

loop_
_atom_site_aniso_label
_atom_site_aniso_U_11
_atom_site_aniso_U_22
_atom_site_aniso_U_33
_atom_site_aniso_U_23
_atom_site_aniso_U_13
_atom_site_aniso_U_12
Ge1 0.01747(14) 0.01230(14) 0.01895(15) -0.00030(10) 0.00463(11) 0.00313(10)
Si1 0.0205(4) 0.0189(4) 0.0211(4) -0.0011(3) 0.0038(3) 0.0040(3)
Si2 0.0212(4) 0.0167(4) 0.0211(4) 0.0024(3) 0.0079(3) 0.0055(3)
Si3 0.0176(3) 0.0196(4) 0.0257(4) 0.0033(3) 0.0066(3) 0.0033(3)
Si4 0.0208(4) 0.0151(4) 0.0199(4) 0.0015(3) 0.0037(3) 0.0036(3)
Si5 0.0198(3) 0.0117(3) 0.0201(3) -0.0002(3) 0.0066(3) 0.0015(3)
Si6 0.0234(4) 0.0230(4) 0.0214(4) 0.0009(3) 0.0089(3) 0.0026(3)
Si7 0.0235(4) 0.0128(3) 0.0252(4) -0.0001(3) 0.0071(3) 0.0017(3)
Si8 0.0301(4) 0.0339(5) 0.0243(4) 0.0054(3) 0.0133(3) 0.0109(4)
Si9 0.0233(4) 0.0156(4) 0.0245(4) -0.0014(3) 0.0055(3) 0.0061(3)
Si10 0.0276(4) 0.0167(4) 0.0306(4) 0.0003(3) 0.0119(3) -0.0003(3)
C1 0.0348(16) 0.0295(16) 0.0277(15) -0.0070(12) 0.0041(13) 0.0061(13)
C2 0.0217(14) 0.0309(16) 0.0316(15) 0.0021(12) 0.0055(12) 0.0030(12)
C3 0.0342(16) 0.0312(17) 0.0294(15) 0.0075(12) 0.0053(13) 0.0084(13)
C4 0.0262(15) 0.0314(17) 0.0415(18) 0.0013(13) 0.0085(13) -0.0058(13)
C5 0.0225(14) 0.0292(16) 0.0381(16) 0.0057(12) 0.0129(12) 0.0102(12)
C6 0.0314(15) 0.0212(15) 0.0310(15) -0.0037(12) 0.0050(13) 0.0030(12)
C7 0.0340(16) 0.0233(15) 0.0286(15) 0.0052(12) 0.0041(12) 0.0099(12)
C8 0.0271(15) 0.049(2) 0.0322(16) 0.0013(14) 0.0120(13) 0.0094(14)
C9 0.0368(17) 0.0440(19) 0.0260(15) 0.0111(13) 0.0098(13) 0.0033(14)
C10 0.0493(19) 0.0315(17) 0.0372(17) -0.0059(13) 0.0253(15) 0.0050(15)
C11 0.0265(15) 0.0192(15) 0.0502(19) 0.0007(13) 0.0113(14) -0.0022(12)
C12 0.0436(18) 0.0190(15) 0.0356(17) 0.0066(12) 0.0077(14) 0.0054(13)
C13 0.0350(16) 0.0219(15) 0.0304(15) -0.0015(11) 0.0120(13) 0.0063(12)
C14 0.053(2) 0.117(4) 0.0297(18) 0.029(2) 0.0185(17) 0.043(2)
C15 0.0458(19) 0.0343(18) 0.0443(19) 0.0108(14) 0.0276(16) 0.0099(15)
C16 0.060(2) 0.041(2) 0.048(2) -0.0137(16) 0.0327(18) -0.0024(17)
C17 0.0210(13) 0.0148(13) 0.0240(13) 0.0034(10) 0.0063(11) 0.0039(10)
C18 0.0213(13) 0.0139(12) 0.0189(12) 0.0010(10) 0.0009(10) 0.0045(10)
C19 0.0365(16) 0.0211(14) 0.0267(15) -0.0014(11) 0.0058(13) 0.0056(12)
C20 0.0266(15) 0.0350(17) 0.0390(17) -0.0049(13) 0.0132(13) 0.0082(13)
C21 0.0391(17) 0.0202(15) 0.0338(16) 0.0022(12) 0.0054(13) 0.0089(13)
C22 0.0267(14) 0.0193(14) 0.0299(15) 0.0019(11) 0.0118(12) 0.0042(12)
C23 0.0300(15) 0.0199(14) 0.0351(16) 0.0021(12) 0.0140(13) 0.0028(12)
C24 0.0467(19) 0.0307(17) 0.0339(17) -0.0011(13) 0.0109(14) 0.0088(15)
C25 0.0481(19) 0.0359(18) 0.0354(17) 0.0070(14) 0.0164(15) 0.0049(15)
C26 0.0298(16) 0.0379(19) 0.066(2) 0.0013(16) 0.0245(16) -0.0009(14)

loop_
_atom_type_symbol
_atom_type_description
_atom_type_scat_dispersion_real
_atom_type_scat_dispersion_imag
_atom_type_scat_source
C C 0.0033 0.0016 'International Tables Vol C Tables 4.2.6.8 and 6.1.1.4'
H H 0.0000 0.0000 'International Tables Vol C Tables 4.2.6.8 and 6.1.1.4'
Si Si 0.0817 0.0704 'International Tables Vol C Tables 4.2.6.8 and 6.1.1.4'
Ge Ge 0.1547 1.8001 'International Tables Vol C Tables 4.2.6.8 and 6.1.1.4'

loop_
_geom_angle_atom_site_label_1
_geom_angle_atom_site_label_2
_geom_angle_atom_site_label_3
_geom_angle
C18 Ge1 Si1 109.96(7)
C18 Ge1 Si5 115.90(7)
Si1 Ge1 Si5 123.68(3)
C18 Ge1 Si2 73.63(8)
Si1 Ge1 Si2 116.86(3)
Si5 Ge1 Si2 106.25(3)
C2 Si1 C1 109.53(14)
C2 Si1 C3 108.77(13)
C1 Si1 C3 109.46(14)
C2 Si1 Ge1 112.57(9)
C1 Si1 Ge1 109.10(9)
C3 Si1 Ge1 107.35(10)
C17 Si2 Si3 108.09(8)
C17 Si2 Si8 113.38(9)
Si3 Si2 Si8 114.32(4)
C17 Si2 Ge1 75.31(8)
Si3 Si2 Ge1 108.59(4)
Si8 Si2 Ge1 129.46(4)
C4 Si3 C5 108.90(14)
C4 Si3 Si2 111.07(10)
C5 Si3 Si2 110.73(10)
C4 Si3 Si4 110.78(11)
C5 Si3 Si4 109.75(10)
Si2 Si3 Si4 105.58(4)
C6 Si4 C7 108.34(13)
C6 Si4 Si3 109.44(10)
C7 Si4 Si3 107.28(10)
C6 Si4 Si5 109.83(10)
C7 Si4 Si5 112.63(10)
Si3 Si4 Si5 109.25(4)
Si7 Si5 Si6 110.07(4)
Si7 Si5 Si4 108.90(4)
Si6 Si5 Si4 110.77(4)
Si7 Si5 Ge1 105.62(3)
Si6 Si5 Ge1 117.53(4)
Si4 Si5 Ge1 103.47(3)
C8 Si6 C9 109.07(15)
C8 Si6 C10 107.80(15)
C9 Si6 C10 106.92(15)
C8 Si6 Si5 111.40(10)
C9 Si6 Si5 108.60(11)
C10 Si6 Si5 112.90(10)
C11 Si7 C13 107.75(14)
C11 Si7 C12 107.50(14)
C13 Si7 C12 108.47(14)
C11 Si7 Si5 112.36(9)
C13 Si7 Si5 109.39(10)
C12 Si7 Si5 111.23(10)
C14 Si8 C16 110.01(19)
C14 Si8 C15 109.11(18)
C16 Si8 C15 110.52(16)
C14 Si8 Si2 109.58(11)
C16 Si8 Si2 110.55(12)
C15 Si8 Si2 107.02(11)
C18 Si9 C19 109.35(12)
C18 Si9 C21 109.57(13)
C19 Si9 C21 108.94(13)
C18 Si9 C20 108.94(13)
C19 Si9 C20 111.53(14)
C21 Si9 C20 108.48(14)
C23 Si10 C24 108.01(15)
C23 Si10 C26 107.44(14)
C24 Si10 C26 110.52(15)
C23 Si10 C25 109.55(14)
C24 Si10 C25 109.92(14)
C26 Si10 C25 111.30(16)
C18 C17 C22 126.3(2)
C18 C17 Si2 108.16(18)
C22 C17 Si2 125.5(2)
C17 C18 Si9 125.65(19)
C17 C18 Ge1 102.74(17)
Si9 C18 Ge1 131.43(15)
C23 C22 C17 175.6(3)
C22 C23 Si10 177.4(3)

loop_
_geom_bond_atom_site_label_1
_geom_bond_atom_site_label_2
_geom_bond_distance
Ge1 C18 2.011(3)
Ge1 Si1 2.3885(8)
Ge1 Si5 2.4022(8)
Ge1 Si2 2.4100(9)
Si1 C2 1.870(3)
Si1 C1 1.871(3)
Si1 C3 1.876(3)
Si2 C17 1.907(3)
Si2 Si3 2.3368(10)
Si2 Si8 2.3386(11)
Si3 C4 1.888(3)
Si3 C5 1.889(3)
Si3 Si4 2.3553(11)
Si4 C6 1.884(3)
Si4 C7 1.889(3)
Si4 Si5 2.3677(11)
Si5 Si7 2.3495(11)
Si5 Si6 2.3529(11)
Si6 C8 1.873(3)
Si6 C9 1.873(3)
Si6 C10 1.874(3)
Si7 C11 1.877(3)
Si7 C13 1.877(3)
Si7 C12 1.880(3)
Si8 C14 1.865(3)
Si8 C16 1.869(3)
Si8 C15 1.875(3)
Si9 C18 1.871(3)
Si9 C19 1.874(3)
Si9 C21 1.875(3)
Si9 C20 1.877(3)
Si10 C23 1.829(3)
Si10 C24 1.848(3)
Si10 C26 1.856(3)
Si10 C25 1.861(3)
C17 C18 1.364(4)
C17 C22 1.428(4)
C22 C23 1.210(4)

loop_
_geom_torsion_atom_site_label_1
_geom_torsion_atom_site_label_2
_geom_torsion_atom_site_label_3
_geom_torsion_atom_site_label_4
_geom_torsion
C18 Ge1 Si1 C2 101.65(13)
Si5 Ge1 Si1 C2 -41.51(11)
Si2 Ge1 Si1 C2 -177.10(10)
C18 Ge1 Si1 C1 -136.54(14)
Si5 Ge1 Si1 C1 80.29(12)
Si2 Ge1 Si1 C1 -55.30(12)
C18 Ge1 Si1 C3 -18.02(13)
Si5 Ge1 Si1 C3 -161.18(10)
Si2 Ge1 Si1 C3 63.23(11)
C18 Ge1 Si2 C17 2.20(10)
Si1 Ge1 Si2 C17 -102.27(8)
Si5 Ge1 Si2 C17 115.07(8)
C18 Ge1 Si2 Si3 -102.31(8)
Si1 Ge1 Si2 Si3 153.22(3)
Si5 Ge1 Si2 Si3 10.56(4)
C18 Ge1 Si2 Si8 110.60(8)
Si1 Ge1 Si2 Si8 6.12(6)
Si5 Ge1 Si2 Si8 -136.54(5)
C17 Si2 Si3 C4 45.90(15)
Si8 Si2 Si3 C4 -81.39(12)
Ge1 Si2 Si3 C4 126.02(11)
C17 Si2 Si3 C5 167.03(13)
Si8 Si2 Si3 C5 39.74(11)
Ge1 Si2 Si3 C5 -112.85(10)
C17 Si2 Si3 Si4 -74.25(9)
Si8 Si2 Si3 Si4 158.47(4)
Ge1 Si2 Si3 Si4 5.87(4)
C4 Si3 Si4 C6 -20.83(14)
C5 Si3 Si4 C6 -141.12(13)
Si2 Si3 Si4 C6 99.51(10)
C4 Si3 Si4 C7 96.51(14)
C5 Si3 Si4 C7 -23.78(14)
Si2 Si3 Si4 C7 -143.16(10)
C4 Si3 Si4 Si5 -141.12(11)
C5 Si3 Si4 Si5 98.59(10)
Si2 Si3 Si4 Si5 -20.78(5)
C6 Si4 Si5 Si7 154.91(10)
C7 Si4 Si5 Si7 34.07(11)
Si3 Si4 Si5 Si7 -85.04(4)
C6 Si4 Si5 Si6 33.73(11)
C7 Si4 Si5 Si6 -87.12(11)
Si3 Si4 Si5 Si6 153.78(4)
C6 Si4 Si5 Ge1 -93.08(11)
C7 Si4 Si5 Ge1 146.07(10)
Si3 Si4 Si5 Ge1 26.97(4)
C18 Ge1 Si5 Si7 171.38(8)
Si1 Ge1 Si5 Si7 -47.41(4)
Si2 Ge1 Si5 Si7 92.03(4)
C18 Ge1 Si5 Si6 -65.42(9)
Si1 Ge1 Si5 Si6 75.79(5)
Si2 Ge1 Si5 Si6 -144.77(4)
C18 Ge1 Si5 Si4 57.00(9)
Si1 Ge1 Si5 Si4 -161.79(3)
Si2 Ge1 Si5 Si4 -22.35(4)
Si7 Si5 Si6 C8 57.86(12)
Si4 Si5 Si6 C8 178.34(12)
Ge1 Si5 Si6 C8 -63.06(12)
Si7 Si5 Si6 C9 -62.29(12)
Si4 Si5 Si6 C9 58.20(12)
Ge1 Si5 Si6 C9 176.80(11)
Si7 Si5 Si6 C10 179.32(12)
Si4 Si5 Si6 C10 -60.19(12)
Ge1 Si5 Si6 C10 58.41(12)
Si6 Si5 Si7 C11 -58.95(12)
Si4 Si5 Si7 C11 179.44(12)
Ge1 Si5 Si7 C11 68.87(12)
Si6 Si5 Si7 C13 -178.57(10)
Si4 Si5 Si7 C13 59.82(10)
Ge1 Si5 Si7 C13 -50.76(10)
Si6 Si5 Si7 C12 61.62(12)
Si4 Si5 Si7 C12 -59.98(12)
Ge1 Si5 Si7 C12 -170.56(11)
C17 Si2 Si8 C14 45.97(19)
Si3 Si2 Si8 C14 170.49(17)
Ge1 Si2 Si8 C14 -43.91(17)
C17 Si2 Si8 C16 167.38(15)
Si3 Si2 Si8 C16 -68.10(14)
Ge1 Si2 Si8 C16 77.49(14)
C17 Si2 Si8 C15 -72.20(14)
Si3 Si2 Si8 C15 52.32(11)
Ge1 Si2 Si8 C15 -162.09(11)
Si3 Si2 C17 C18 101.85(17)
Si8 Si2 C17 C18 -130.32(16)
Ge1 Si2 C17 C18 -3.28(16)
Si3 Si2 C17 C22 -77.4(2)
Si8 Si2 C17 C22 50.4(2)
Ge1 Si2 C17 C22 177.4(2)
C22 C17 C18 Si9 -1.3(4)
Si2 C17 C18 Si9 179.44(14)
C22 C17 C18 Ge1 -176.8(2)
Si2 C17 C18 Ge1 3.90(18)
C19 Si9 C18 C17 72.3(2)
C21 Si9 C18 C17 -47.1(3)
C20 Si9 C18 C17 -165.6(2)
C19 Si9 C18 Ge1 -113.53(18)
C21 Si9 C18 Ge1 127.13(18)
C20 Si9 C18 Ge1 8.6(2)
Si1 Ge1 C18 C17 110.16(15)
Si5 Ge1 C18 C17 -103.52(16)
Si2 Ge1 C18 C17 -3.06(14)
Si1 Ge1 C18 Si9 -65.00(18)
Si5 Ge1 C18 Si9 81.31(17)
Si2 Ge1 C18 Si9 -178.22(18)
C18 C17 C22 C23 167(4)
Si2 C17 C22 C23 -14(4)
C17 C22 C23 Si10 108(6)
C24 Si10 C23 C22 46(6)
C26 Si10 C23 C22 -73(6)
C25 Si10 C23 C22 166(6)

loop_
_platon_squeeze_void_nr
_platon_squeeze_void_average_x
_platon_squeeze_void_average_y
_platon_squeeze_void_average_z
_platon_squeeze_void_volume
_platon_squeeze_void_count_electrons
_platon_squeeze_void_content
1 0.067 0.250 0.179 7 0 ' '
2 0.306 0.973 0.059 9 0 ' '
3 0.500 0.000 0.500 56 1 ' '
4 0.694 0.027 0.941 9 0 ' '
5 0.933 0.750 0.821 7 0 ' '
